data_4114600
loop_
_publ_author_name
'Akira Onoda'
'Yusuke Yamada'
'Taka-aki Okamura'
'Mototsugu Doi'
'Hitoshi Yamamoto'
'Norikazu Ueyama'

_publ_section_title
;
 Synthesis of Zigzag-Chain and Cyclic-Octanuclear Calcium Complexes and
 Hexanuclear Bulky Aryl-Phosphate Sodium Complexes with Ortho-Amide
 Groups: Structural Transformation Involving a Network of Inter- and
 Intramolecular Hydrogen Bonds
;
_journal_name_full 'Journal of the American Chemical Society'
_journal_page_first 1052
_journal_page_last 1059
_journal_paper_doi 10.1021/ja011457r
_journal_volume 124
_journal_year 2002
_chemical_formula_sum 'C53 H76 N5 Na3 O20 P2'
_chemical_formula_weight 1234.10
_chemical_name_systematic
; 
 ? 
;
_space_group_IT_number 2
_symmetry_cell_setting triclinic
_symmetry_Int_Tables_number 2
_symmetry_space_group_name_Hall '-P 1'
_symmetry_space_group_name_H-M 'P -1'
_atom_sites_solution_hydrogens geom
_atom_sites_solution_primary direct
_atom_sites_solution_secondary difmap
_audit_creation_method SHELXL-97
_cell_angle_alpha 114.6090(10)
_cell_angle_beta 109.742(5)
_cell_angle_gamma 71.321(2)
_cell_formula_units_Z 2
_cell_length_a 15.1649(13)
_cell_length_b 16.8922(16)
_cell_length_c 14.3956(10)
_cell_measurement_temperature 173
_cell_volume 3085.4(5)
_computing_structure_refinement 'SHELXL-97 (Sheldrick, 1997)'
_computing_structure_solution 'SHELXS-97 (Sheldrick, 1990)'
_diffrn_ambient_temperature 173
_diffrn_measured_fraction_theta_full 0.938
_diffrn_measured_fraction_theta_max 0.938
_diffrn_radiation_monochromator graphite
_diffrn_radiation_source 'fine-focus sealed tube'
_diffrn_radiation_type MoK\a
_diffrn_radiation_wavelength 0.71069
_diffrn_reflns_av_R_equivalents 0.0448
_diffrn_reflns_av_sigmaI/netI 0.0779
_diffrn_reflns_limit_h_max 19
_diffrn_reflns_limit_h_min -19
_diffrn_reflns_limit_k_max 21
_diffrn_reflns_limit_k_min -20
_diffrn_reflns_limit_l_max 18
_diffrn_reflns_limit_l_min -18
_diffrn_reflns_number 21113
_diffrn_reflns_theta_full 27.48
_diffrn_reflns_theta_max 27.48
_diffrn_reflns_theta_min 2.19
_exptl_absorpt_coefficient_mu 0.167
_exptl_crystal_density_diffrn 1.328
_exptl_crystal_F_000 1304
_refine_diff_density_max 0.774
_refine_diff_density_min -0.467
_refine_diff_density_rms 0.068
_refine_ls_extinction_method none
_refine_ls_goodness_of_fit_ref 1.242
_refine_ls_hydrogen_treatment mixed
_refine_ls_matrix_type full
_refine_ls_number_parameters 749
_refine_ls_number_reflns 13267
_refine_ls_number_restraints 0
_refine_ls_restrained_S_all 1.242
_refine_ls_R_factor_all 0.1144
_refine_ls_R_factor_gt 0.0715
_refine_ls_shift/su_max 0.001
_refine_ls_shift/su_mean 0.000
_refine_ls_structure_factor_coef Fsqd
_refine_ls_weighting_details 'calc w=1/[\s^2^(Fo^2^)+(0.1000P)^2^+0.0000P] where P=(Fo^2^+2Fc^2^)/3'
_refine_ls_weighting_scheme calc
_refine_ls_wR_factor_gt 0.1956
_refine_ls_wR_factor_ref 0.2111
_reflns_number_gt 8448
_reflns_number_total 13273
_reflns_threshold_expression >2sigma(I)
_cod_data_source_file ja011457r_1.cif
_cod_data_source_block shelxl
_cod_original_cell_volume 3085.4(4)
_cod_database_code 4114600

loop_
_symmetry_equiv_pos_as_xyz
'x, y, z'
'-x, -y, -z'

loop_
_atom_site_label
_atom_site_type_symbol
_atom_site_fract_x
_atom_site_fract_y
_atom_site_fract_z
_atom_site_U_iso_or_equiv
_atom_site_adp_type
_atom_site_occupancy
_atom_site_symmetry_multiplicity
_atom_site_calc_flag
_atom_site_refinement_flags
P1 P 0.90079(6) 0.11780(5) 0.13539(6) 0.03184(19) Uani 1 1 d .
P2 P 0.14185(6) 0.36308(6) 0.21143(6) 0.0336(2) Uani 1 1 d .
Na1 Na 0.97241(10) 0.23699(9) 0.02507(10) 0.0419(3) Uani 1 1 d .
Na2 Na 0.20445(10) 0.14561(9) 0.04404(11) 0.0461(3) Uani 1 1 d .
Na3 Na 0.02801(10) 0.27068(9) 0.28172(10) 0.0402(3) Uani 1 1 d .
O1 O 0.54828(19) 0.37236(18) 0.1492(2) 0.0499(6) Uani 1 1 d .
O2 O 0.9310(2) 0.2291(2) 0.5716(2) 0.0546(7) Uani 1 1 d .
O3 O 0.48621(18) 0.28913(19) 0.5229(2) 0.0524(7) Uani 1 1 d .
O4 O 0.00096(19) 0.64889(17) 0.55168(18) 0.0471(6) Uani 1 1 d .
O10 O 0.85790(15) 0.20882(14) 0.22481(16) 0.0321(5) Uani 1 1 d .
O11 O 0.97706(16) 0.14820(15) 0.12170(18) 0.0379(5) Uani 1 1 d .
O12 O 0.81587(16) 0.10294(15) 0.04060(17) 0.0374(5) Uani 1 1 d .
O13 O 0.93549(18) 0.04593(15) 0.18276(18) 0.0424(5) Uani 1 1 d .
O20 O 0.15166(16) 0.36872(14) 0.33235(16) 0.0340(5) Uani 1 1 d .
O21 O 0.11809(16) 0.27305(15) 0.14695(17) 0.0368(5) Uani 1 1 d .
O22 O 0.23711(17) 0.37254(15) 0.20929(18) 0.0405(5) Uani 1 1 d .
O23 O 0.05997(18) 0.44037(15) 0.19510(17) 0.0399(5) Uani 1 1 d .
O31 O 0.8374(2) 0.1803(2) -0.0875(2) 0.0688(9) Uani 1 1 d .
O32 O 0.9651(2) 0.37046(19) -0.0136(2) 0.0552(7) Uani 1 1 d .
O33 O 1.0693(2) 0.12582(16) -0.10077(19) 0.0485(6) Uani 1 1 d .
O34 O 0.91546(18) 0.36338(17) 0.1789(2) 0.0486(6) Uani 1 1 d .
O35 O 0.3020(3) 0.2307(2) 0.0557(3) 0.0824(12) Uani 1 1 d .
O36 O 0.2945(2) 0.00720(18) -0.0401(2) 0.0594(8) Uani 1 1 d .
O37 O 0.15712(18) 0.06573(16) 0.10998(18) 0.0416(5) Uani 1 1 d .
O38 O 0.19054(19) 0.17280(17) 0.31871(19) 0.0469(6) Uani 1 1 d .
N1 N 0.6662(2) 0.24744(19) 0.1216(2) 0.0377(6) Uani 1 1 d .
H1 H 0.6998 0.2086 0.0760 0.045 Uiso 1 1 calc R
N2 N 0.9100(2) 0.15418(19) 0.3947(2) 0.0392(6) Uani 1 1 d .
H2 H 0.9406 0.1165 0.3459 0.047 Uiso 1 1 calc R
N3 N 0.3315(2) 0.30164(19) 0.4234(2) 0.0392(6) Uani 1 1 d .
H3 H 0.2920 0.2705 0.3706 0.047 Uiso 1 1 calc R
N4 N 0.0610(2) 0.54590(18) 0.4119(2) 0.0371(6) Uani 1 1 d .
H4 H 0.0461 0.5204 0.3431 0.044 Uiso 1 1 calc R
N5 N 0.2952(2) 0.52405(19) 0.2677(2) 0.0393(6) Uani 1 1 d .
H31 H 0.2705 0.4739 0.2473 0.047 Uiso 1 1 calc R
C11 C 0.7871(2) 0.2123(2) 0.2677(2) 0.0324(6) Uani 1 1 d .
C12 C 0.6903(2) 0.2383(2) 0.2209(3) 0.0363(7) Uani 1 1 d .
C13 C 0.6208(2) 0.2529(2) 0.2730(3) 0.0418(8) Uani 1 1 d .
H5 H 0.5550 0.2713 0.2428 0.050 Uiso 1 1 calc R
C14 C 0.6479(3) 0.2404(2) 0.3693(3) 0.0451(8) Uani 1 1 d .
H6 H 0.6006 0.2529 0.4059 0.054 Uiso 1 1 calc R
C15 C 0.7429(3) 0.2101(2) 0.4123(3) 0.0445(8) Uani 1 1 d .
H7 H 0.7604 0.2008 0.4774 0.054 Uiso 1 1 calc R
C16 C 0.8133(2) 0.1932(2) 0.3599(3) 0.0365(7) Uani 1 1 d .
C17 C 0.5950(2) 0.3115(2) 0.0902(3) 0.0391(7) Uani 1 1 d .
C18 C 0.9608(3) 0.1694(3) 0.4975(3) 0.0418(8) Uani 1 1 d .
C21 C 0.2003(2) 0.4270(2) 0.4220(2) 0.0332(7) Uani 1 1 d .
C22 C 0.2931(2) 0.3927(2) 0.4706(3) 0.0363(7) Uani 1 1 d .
C23 C 0.3411(3) 0.4480(2) 0.5649(3) 0.0420(8) Uani 1 1 d .
H18 H 0.4040 0.4257 0.5994 0.050 Uiso 1 1 calc R
C24 C 0.2953(3) 0.5362(3) 0.6073(3) 0.0451(8) Uani 1 1 d .
H19 H 0.3282 0.5742 0.6707 0.054 Uiso 1 1 calc R
C25 C 0.2035(3) 0.5698(3) 0.5598(3) 0.0440(8) Uani 1 1 d .
H20 H 0.1737 0.6301 0.5909 0.053 Uiso 1 1 calc R
C26 C 0.1539(2) 0.5152(2) 0.4655(2) 0.0365(7) Uani 1 1 d .
C27 C 0.4222(3) 0.2566(2) 0.4500(3) 0.0414(8) Uani 1 1 d .
C28 C -0.0084(3) 0.6116(2) 0.4567(3) 0.0389(7) Uani 1 1 d .
C101 C 0.5756(2) 0.3043(3) -0.0225(3) 0.0437(8) Uani 1 1 d .
C102 C 0.6067(4) 0.2278(3) -0.0998(3) 0.0648(12) Uani 1 1 d .
H8 H 0.6433 0.1757 -0.0841 0.078 Uiso 1 1 calc R
C103 C 0.5829(4) 0.2289(4) -0.2021(4) 0.0740(14) Uani 1 1 d .
H9 H 0.6032 0.1762 -0.2561 0.089 Uiso 1 1 calc R
C104 C 0.5319(3) 0.3023(4) -0.2267(4) 0.0686(13) Uani 1 1 d .
H10 H 0.5186 0.3015 -0.2965 0.082 Uiso 1 1 calc R
C105 C 0.5002(3) 0.3766(4) -0.1514(4) 0.0697(14) Uani 1 1 d .
H11 H 0.4633 0.4281 -0.1684 0.084 Uiso 1 1 calc R
C106 C 0.5214(3) 0.3784(3) -0.0482(3) 0.0555(10) Uani 1 1 d .
H12 H 0.4983 0.4308 0.0044 0.067 Uiso 1 1 calc R
C111 C 1.0555(3) 0.1067(2) 0.5120(3) 0.0410(8) Uani 1 1 d .
C112 C 1.0724(3) 0.0200(3) 0.4438(3) 0.0482(9) Uani 1 1 d .
H13 H 1.0245 -0.0005 0.3823 0.058 Uiso 1 1 calc R
C113 C 1.1590(3) -0.0369(3) 0.4650(4) 0.0589(10) Uani 1 1 d .
H14 H 1.1700 -0.0970 0.4189 0.071 Uiso 1 1 calc R
C114 C 1.2304(3) -0.0067(3) 0.5536(4) 0.0620(11) Uani 1 1 d .
H15 H 1.2899 -0.0461 0.5680 0.074 Uiso 1 1 calc R
C115 C 1.2148(3) 0.0798(3) 0.6200(4) 0.0618(11) Uani 1 1 d .
H16 H 1.2643 0.1010 0.6791 0.074 Uiso 1 1 calc R
C116 C 1.1271(3) 0.1367(3) 0.6014(3) 0.0496(9) Uani 1 1 d .
H17 H 1.1156 0.1960 0.6493 0.060 Uiso 1 1 calc R
C201 C 0.4421(3) 0.1606(3) 0.3819(3) 0.0464(8) Uani 1 1 d .
C202 C 0.4990(3) 0.0990(3) 0.4306(4) 0.0651(12) Uani 1 1 d .
H21 H 0.5228 0.1182 0.5048 0.078 Uiso 1 1 calc R
C203 C 0.5208(4) 0.0102(4) 0.3709(5) 0.0823(16) Uani 1 1 d .
H22 H 0.5593 -0.0319 0.4039 0.099 Uiso 1 1 calc R
C204 C 0.4864(4) -0.0176(4) 0.2626(6) 0.0892(18) Uani 1 1 d .
H23 H 0.5001 -0.0791 0.2216 0.107 Uiso 1 1 calc R
C205 C 0.4329(4) 0.0431(4) 0.2147(4) 0.0810(16) Uani 1 1 d .
H24 H 0.4116 0.0241 0.1402 0.097 Uiso 1 1 calc R
C206 C 0.4093(3) 0.1327(3) 0.2744(3) 0.0589(11) Uani 1 1 d .
H25 H 0.3706 0.1745 0.2409 0.071 Uiso 1 1 calc R
C211 C -0.0988(2) 0.6345(2) 0.3793(3) 0.0398(7) Uani 1 1 d .
C212 C -0.1822(3) 0.6749(3) 0.4154(3) 0.0463(8) Uani 1 1 d .
H26 H -0.1802 0.6862 0.4864 0.056 Uiso 1 1 calc R
C213 C -0.2679(3) 0.6989(3) 0.3496(3) 0.0585(10) Uani 1 1 d .
H27 H -0.3247 0.7249 0.3749 0.070 Uiso 1 1 calc R
C214 C -0.2712(3) 0.6848(3) 0.2462(3) 0.0569(10) Uani 1 1 d .
H28 H -0.3299 0.7020 0.2009 0.068 Uiso 1 1 calc R
C215 C -0.1889(3) 0.6459(3) 0.2101(3) 0.0534(10) Uani 1 1 d .
H29 H -0.1911 0.6367 0.1397 0.064 Uiso 1 1 calc R
C216 C -0.1025(3) 0.6198(3) 0.2751(3) 0.0472(8) Uani 1 1 d .
H30 H -0.0463 0.5922 0.2490 0.057 Uiso 1 1 calc R
C301 C 0.3705(3) 0.5272(3) 0.3699(3) 0.0478(9) Uani 1 1 d .
H32 H 0.4047 0.5751 0.3900 0.057 Uiso 1 1 calc R
H33 H 0.3385 0.5417 0.4263 0.057 Uiso 1 1 calc R
C302 C 0.4415(3) 0.4407(3) 0.3606(3) 0.0508(9) Uani 1 1 d .
H34 H 0.4084 0.3936 0.3441 0.061 Uiso 1 1 calc R
H35 H 0.4898 0.4461 0.4272 0.061 Uiso 1 1 calc R
H36 H 0.4729 0.4258 0.3043 0.061 Uiso 1 1 calc R
C303 C 0.3391(3) 0.5099(3) 0.1818(3) 0.0493(9) Uani 1 1 d .
H37 H 0.3929 0.4575 0.1768 0.059 Uiso 1 1 calc R
H38 H 0.3654 0.5625 0.1997 0.059 Uiso 1 1 calc R
C304 C 0.2673(4) 0.4955(3) 0.0755(3) 0.0648(12) Uani 1 1 d .
H39 H 0.2147 0.5480 0.0794 0.078 Uiso 1 1 calc R
H40 H 0.2416 0.4431 0.0569 0.078 Uiso 1 1 calc R
H41 H 0.2992 0.4862 0.0218 0.078 Uiso 1 1 calc R
C305 C 0.2118(3) 0.6027(3) 0.2821(4) 0.0534(10) Uani 1 1 d .
H42 H 0.1922 0.6125 0.3457 0.064 Uiso 1 1 calc R
H43 H 0.1570 0.5885 0.2210 0.064 Uiso 1 1 calc R
C306 C 0.2343(4) 0.6882(3) 0.2931(4) 0.0665(13) Uani 1 1 d .
H44 H 0.2874 0.7036 0.3546 0.080 Uiso 1 1 calc R
H45 H 0.1776 0.7365 0.3019 0.080 Uiso 1 1 calc R
H46 H 0.2525 0.6794 0.2297 0.080 Uiso 1 1 calc R
C401 C 0.8336(4) 0.1185(4) -0.1888(4) 0.0819(15) Uani 1 1 d .
H47 H 0.7693 0.1054 -0.2200 0.098 Uiso 1 1 calc R
H48 H 0.8808 0.0636 -0.1860 0.098 Uiso 1 1 calc R
H49 H 0.8479 0.1430 -0.2317 0.098 Uiso 1 1 calc R
C402 C 1.0223(4) 0.3693(4) -0.0733(4) 0.0713(13) Uani 1 1 d .
H50 H 1.0901 0.3545 -0.0386 0.086 Uiso 1 1 calc R
H51 H 1.0079 0.4281 -0.0792 0.086 Uiso 1 1 calc R
H52 H 1.0090 0.3245 -0.1436 0.086 Uiso 1 1 calc R
C403 C 1.0843(5) 0.1350(4) -0.1880(4) 0.0779(15) Uani 1 1 d .
H53 H 1.1251 0.0802 -0.2241 0.093 Uiso 1 1 calc R
H54 H 1.1156 0.1852 -0.1629 0.093 Uiso 1 1 calc R
H55 H 1.0225 0.1461 -0.2369 0.093 Uiso 1 1 calc R
C404 C 0.8188(3) 0.4065(3) 0.1772(4) 0.0622(11) Uani 1 1 d .
H56 H 0.8150 0.4577 0.2423 0.075 Uiso 1 1 calc R
H57 H 0.7831 0.3648 0.1714 0.075 Uiso 1 1 calc R
H58 H 0.7911 0.4268 0.1168 0.075 Uiso 1 1 calc R
C405 C 0.3745(4) 0.2326(3) 0.0202(5) 0.0761(15) Uani 1 1 d .
H59 H 0.4305 0.1863 0.0338 0.091 Uiso 1 1 calc R
H60 H 0.3917 0.2910 0.0571 0.091 Uiso 1 1 calc R
H61 H 0.3530 0.2217 -0.0555 0.091 Uiso 1 1 calc R
C406 C 0.3399(5) -0.0172(4) -0.1206(6) 0.107(2) Uani 1 1 d .
H62 H 0.3945 -0.0669 -0.1158 0.128 Uiso 1 1 calc R
H63 H 0.3625 0.0336 -0.1138 0.128 Uiso 1 1 calc R
H64 H 0.2945 -0.0354 -0.1889 0.128 Uiso 1 1 calc R
C408 C 0.2210(4) 0.1118(3) 0.3739(4) 0.0670(12) Uani 1 1 d .
H65 H 0.1821 0.0662 0.3383 0.080 Uiso 1 1 calc R
H66 H 0.2133 0.1440 0.4461 0.080 Uiso 1 1 calc R
H67 H 0.2886 0.0833 0.3753 0.080 Uiso 1 1 calc R
H68 H 0.7818 0.2006 -0.0616 0.080 Uiso 1 1 d .
H69 H 0.9220 0.4246 0.0139 0.080 Uiso 1 1 d .
H70 H 1.0991 0.0704 -0.0901 0.080 Uiso 1 1 d .
H71 H 0.9622 0.3835 0.2415 0.080 Uiso 1 1 d .
H72 H 0.2865 0.2876 0.1064 0.080 Uiso 1 1 d .
H73 H 0.2997 -0.0397 -0.0175 0.080 Uiso 1 1 d .
H74 H 0.1256 0.0818 0.1636 0.080 Uiso 1 1 d .
H75 H 0.1694 0.0096 0.0831 0.080 Uiso 1 1 d .
H76 H 0.2377 0.1766 0.2919 0.080 Uiso 1 1 d .

loop_
_atom_site_aniso_label
_atom_site_aniso_U_11
_atom_site_aniso_U_22
_atom_site_aniso_U_33
_atom_site_aniso_U_23
_atom_site_aniso_U_13
_atom_site_aniso_U_12
P1 0.0302(4) 0.0304(4) 0.0345(4) 0.0081(3) 0.0094(3) -0.0083(3)
P2 0.0344(4) 0.0331(4) 0.0337(4) 0.0058(3) 0.0105(3) -0.0126(3)
Na1 0.0429(7) 0.0473(8) 0.0385(7) 0.0122(6) 0.0097(5) -0.0168(6)
Na2 0.0467(8) 0.0398(8) 0.0512(8) 0.0035(6) 0.0214(6) -0.0144(6)
Na3 0.0434(7) 0.0384(7) 0.0365(7) 0.0086(5) 0.0100(5) -0.0109(6)
O1 0.0442(14) 0.0522(16) 0.0501(15) 0.0197(12) 0.0169(11) 0.0026(12)
O2 0.0510(16) 0.0657(18) 0.0380(14) 0.0104(13) 0.0126(11) -0.0087(13)
O3 0.0381(14) 0.0637(18) 0.0479(14) 0.0170(13) 0.0042(11) -0.0104(12)
O4 0.0492(15) 0.0516(15) 0.0347(13) 0.0077(11) 0.0149(10) -0.0079(12)
O10 0.0329(11) 0.0325(11) 0.0324(11) 0.0076(9) 0.0113(8) -0.0097(9)
O11 0.0330(12) 0.0383(13) 0.0439(13) 0.0119(10) 0.0127(9) -0.0087(10)
O12 0.0354(12) 0.0391(13) 0.0355(12) 0.0074(10) 0.0084(9) -0.0124(10)
O13 0.0476(14) 0.0336(12) 0.0457(13) 0.0139(10) 0.0119(10) -0.0073(10)
O20 0.0360(12) 0.0345(12) 0.0321(11) 0.0074(9) 0.0073(9) -0.0147(9)
O21 0.0363(12) 0.0335(12) 0.0360(12) 0.0050(9) 0.0076(9) -0.0119(9)
O22 0.0416(13) 0.0391(13) 0.0416(13) 0.0036(10) 0.0160(10) -0.0173(10)
O23 0.0475(14) 0.0336(12) 0.0380(12) 0.0090(10) 0.0115(10) -0.0108(10)
O31 0.069(2) 0.090(2) 0.0542(18) 0.0274(17) -0.0001(14) -0.0375(18)
O32 0.0541(16) 0.0581(17) 0.0568(16) 0.0226(13) 0.0129(12) -0.0125(13)
O33 0.0654(17) 0.0374(14) 0.0433(14) 0.0094(11) 0.0172(12) -0.0130(12)
O34 0.0403(14) 0.0487(15) 0.0576(15) 0.0176(12) 0.0121(11) -0.0107(11)
O35 0.102(3) 0.0541(18) 0.102(3) -0.0185(17) 0.073(2) -0.0396(18)
O36 0.0573(17) 0.0430(15) 0.0774(19) 0.0012(13) 0.0356(15) -0.0153(13)
O37 0.0434(13) 0.0367(13) 0.0404(13) 0.0027(10) 0.0157(10) -0.0112(10)
O38 0.0488(15) 0.0473(15) 0.0461(14) 0.0154(11) 0.0110(11) -0.0133(12)
N1 0.0379(15) 0.0389(16) 0.0359(14) 0.0118(12) 0.0118(11) -0.0058(12)
N2 0.0382(15) 0.0419(16) 0.0390(15) 0.0171(12) 0.0117(11) -0.0034(12)
N3 0.0362(15) 0.0383(15) 0.0408(15) 0.0086(12) 0.0099(11) -0.0111(12)
N4 0.0409(15) 0.0354(15) 0.0310(14) 0.0047(11) 0.0112(11) -0.0095(12)
N5 0.0400(15) 0.0363(15) 0.0437(15) 0.0101(12) 0.0135(12) -0.0121(12)
C11 0.0347(16) 0.0280(15) 0.0367(16) 0.0090(12) 0.0146(12) -0.0056(12)
C12 0.0344(17) 0.0370(18) 0.0369(17) 0.0114(14) 0.0093(13) -0.0076(13)
C13 0.0322(17) 0.0424(19) 0.054(2) 0.0182(16) 0.0165(14) -0.0032(14)
C14 0.047(2) 0.048(2) 0.048(2) 0.0147(16) 0.0256(16) -0.0069(16)
C15 0.050(2) 0.046(2) 0.0431(19) 0.0168(16) 0.0177(15) -0.0083(16)
C16 0.0354(17) 0.0350(17) 0.0380(17) 0.0130(14) 0.0101(13) -0.0041(13)
C17 0.0347(17) 0.0419(19) 0.0429(19) 0.0168(15) 0.0063(13) -0.0107(14)
C18 0.0380(18) 0.050(2) 0.0401(19) 0.0156(16) 0.0094(14) -0.0129(15)
C21 0.0366(16) 0.0332(17) 0.0311(15) 0.0055(13) 0.0090(12) -0.0158(13)
C22 0.0356(17) 0.0405(18) 0.0367(17) 0.0125(14) 0.0107(13) -0.0120(14)
C23 0.0409(18) 0.048(2) 0.0381(18) 0.0116(15) 0.0058(14) -0.0194(15)
C24 0.044(2) 0.049(2) 0.0386(18) 0.0067(15) 0.0057(14) -0.0210(16)
C25 0.053(2) 0.0414(19) 0.0350(18) 0.0019(14) 0.0135(15) -0.0192(16)
C26 0.0368(17) 0.0403(18) 0.0353(17) 0.0085(14) 0.0109(13) -0.0154(14)
C27 0.0404(19) 0.049(2) 0.0419(19) 0.0154(16) 0.0152(14) -0.0128(15)
C28 0.0433(19) 0.0354(18) 0.0400(19) 0.0092(14) 0.0152(14) -0.0105(14)
C101 0.0343(18) 0.051(2) 0.0457(19) 0.0192(16) -0.0013(14) -0.0163(15)
C102 0.076(3) 0.062(3) 0.045(2) 0.017(2) 0.008(2) -0.008(2)
C103 0.082(3) 0.090(4) 0.044(2) 0.015(2) 0.014(2) -0.023(3)
C104 0.059(3) 0.108(4) 0.053(3) 0.041(3) -0.007(2) -0.039(3)
C105 0.057(3) 0.099(4) 0.071(3) 0.056(3) -0.004(2) -0.024(3)
C106 0.049(2) 0.062(3) 0.063(2) 0.033(2) 0.0089(18) -0.0098(19)
C111 0.0427(19) 0.046(2) 0.0397(18) 0.0179(15) 0.0073(14) -0.0142(15)
C112 0.044(2) 0.053(2) 0.052(2) 0.0248(18) 0.0083(16) -0.0083(17)
C113 0.056(2) 0.046(2) 0.077(3) 0.027(2) 0.016(2) -0.0059(19)
C114 0.044(2) 0.056(3) 0.085(3) 0.038(2) 0.002(2) -0.0051(19)
C115 0.051(2) 0.070(3) 0.068(3) 0.037(2) -0.005(2) -0.021(2)
C116 0.053(2) 0.052(2) 0.047(2) 0.0217(17) 0.0029(16) -0.0176(18)
C201 0.0328(18) 0.050(2) 0.058(2) 0.0189(17) 0.0142(15) -0.0067(15)
C202 0.047(2) 0.059(3) 0.087(3) 0.029(2) 0.017(2) -0.003(2)
C203 0.053(3) 0.060(3) 0.127(5) 0.038(3) 0.019(3) 0.002(2)
C204 0.063(3) 0.048(3) 0.134(5) 0.005(3) 0.036(3) -0.006(2)
C205 0.064(3) 0.068(3) 0.080(3) -0.005(3) 0.025(3) -0.008(3)
C206 0.044(2) 0.058(3) 0.061(3) 0.011(2) 0.0124(18) -0.0067(18)
C211 0.0408(18) 0.0396(19) 0.0380(18) 0.0080(14) 0.0102(13) -0.0136(14)
C212 0.0418(19) 0.055(2) 0.050(2) 0.0198(17) 0.0169(15) -0.0122(16)
C213 0.043(2) 0.075(3) 0.063(3) 0.027(2) 0.0141(18) -0.013(2)
C214 0.045(2) 0.072(3) 0.059(2) 0.030(2) 0.0010(17) -0.020(2)
C215 0.057(2) 0.063(3) 0.0361(19) 0.0151(17) 0.0047(16) -0.018(2)
C216 0.049(2) 0.049(2) 0.042(2) 0.0115(16) 0.0133(15) -0.0122(17)
C301 0.049(2) 0.049(2) 0.044(2) 0.0095(16) 0.0099(15) -0.0190(17)
C302 0.042(2) 0.057(2) 0.051(2) 0.0190(18) 0.0049(16) -0.0140(17)
C303 0.047(2) 0.053(2) 0.051(2) 0.0126(17) 0.0222(16) -0.0107(17)
C304 0.070(3) 0.075(3) 0.047(2) 0.023(2) 0.016(2) -0.006(2)
C305 0.050(2) 0.041(2) 0.076(3) 0.0200(19) 0.030(2) -0.0018(17)
C306 0.094(4) 0.042(2) 0.072(3) 0.017(2) 0.044(3) -0.002(2)
C401 0.088(4) 0.084(4) 0.068(3) 0.016(3) 0.021(3) -0.021(3)
C402 0.084(4) 0.076(3) 0.062(3) 0.025(2) 0.024(2) -0.020(3)
C403 0.118(5) 0.070(3) 0.062(3) 0.019(2) 0.028(3) -0.038(3)
C404 0.044(2) 0.060(3) 0.091(3) 0.034(2) 0.019(2) -0.0078(19)
C405 0.077(3) 0.063(3) 0.097(4) 0.005(3) 0.048(3) -0.027(3)
C406 0.142(6) 0.062(3) 0.138(6) -0.014(3) 0.097(5) -0.047(4)
C408 0.088(4) 0.055(3) 0.069(3) 0.026(2) 0.028(2) -0.013(2)

loop_
_atom_type_symbol
_atom_type_description
_atom_type_scat_dispersion_real
_atom_type_scat_dispersion_imag
_atom_type_scat_source
C C 0.0033 0.0016 'International Tables Vol C Tables 4.2.6.8 and 6.1.1.4'
H H 0.0000 0.0000 'International Tables Vol C Tables 4.2.6.8 and 6.1.1.4'
O O 0.0106 0.0060 'International Tables Vol C Tables 4.2.6.8 and 6.1.1.4'
N N 0.0061 0.0033 'International Tables Vol C Tables 4.2.6.8 and 6.1.1.4'
Na Na 0.0362 0.0249 'International Tables Vol C Tables 4.2.6.8 and 6.1.1.4'
P P 0.1023 0.0942 'International Tables Vol C Tables 4.2.6.8 and 6.1.1.4'

loop_
_geom_angle_atom_site_label_1
_geom_angle_atom_site_label_2
_geom_angle_atom_site_label_3
_geom_angle
_geom_angle_site_symmetry_1
_geom_angle_site_symmetry_3
O13 P1 O11 116.00(14) . .
O13 P1 O12 113.85(14) . .
O11 P1 O12 114.13(13) . .
O13 P1 O10 106.03(12) . .
O11 P1 O10 100.44(12) . .
O12 P1 O10 104.25(12) . .
O13 P1 Na3 107.57(10) . 1_655
O11 P1 Na3 45.01(9) . 1_655
O12 P1 Na3 138.44(10) . 1_655
O10 P1 Na3 59.67(8) . 1_655
O21 P2 O22 115.12(13) . .
O21 P2 O23 113.94(13) . .
O22 P2 O23 113.03(14) . .
O21 P2 O20 101.57(12) . .
O22 P2 O20 106.97(13) . .
O23 P2 O20 104.66(12) . .
O21 P2 Na3 56.62(9) . .
O22 P2 Na3 147.75(11) . .
O23 P2 Na3 97.50(10) . .
O20 P2 Na3 52.72(8) . .
O31 Na1 O21 170.53(12) . 1_655
O31 Na1 O11 84.44(10) . .
O21 Na1 O11 87.02(9) 1_655 .
O31 Na1 O33 89.32(12) . .
O21 Na1 O33 88.13(10) 1_655 .
O11 Na1 O33 100.01(9) . .
O31 Na1 O32 106.12(12) . .
O21 Na1 O32 83.26(10) 1_655 .
O11 Na1 O32 159.85(10) . .
O33 Na1 O32 97.28(10) . .
O31 Na1 O34 105.90(12) . .
O21 Na1 O34 76.97(9) 1_655 .
O11 Na1 O34 82.63(9) . .
O33 Na1 O34 164.76(11) . .
O32 Na1 O34 78.01(10) . .
O35 Na2 O37 152.29(15) . .
O35 Na2 O21 88.71(10) . .
O37 Na2 O21 87.09(9) . .
O35 Na2 O36 96.46(11) . .
O37 Na2 O36 84.91(10) . .
O21 Na2 O36 170.99(12) . .
O35 Na2 O33 117.75(14) . 1_455
O37 Na2 O33 89.80(10) . 1_455
O21 Na2 O33 92.26(10) . 1_455
O36 Na2 O33 91.84(11) . 1_455
O4 Na3 O34 102.08(10) 2_566 1_455
O11 Na3 O34 82.93(9) 1_455 1_455
O4 Na3 O38 102.99(10) 2_566 .
O11 Na3 O38 90.05(9) 1_455 .
O34 Na3 O38 148.28(10) 1_455 .
O4 Na3 O20 87.36(9) 2_566 .
O11 Na3 O20 132.45(9) 1_455 .
O34 Na3 O20 87.76(9) 1_455 .
O38 Na3 O20 74.35(9) . .
O4 Na3 O21 140.87(10) 2_566 .
O11 Na3 O21 78.53(8) 1_455 .
O34 Na3 O21 71.71(8) 1_455 .
O38 Na3 O21 76.58(8) . .
O20 Na3 O21 54.38(7) . .
O4 Na3 O10 87.83(9) 2_566 1_455
O11 Na3 O10 54.05(7) 1_455 1_455
O34 Na3 O10 78.54(8) 1_455 1_455
O38 Na3 O10 121.44(9) . 1_455
O20 Na3 O10 164.19(9) . 1_455
O21 Na3 O10 126.45(8) . 1_455
O4 Na3 P2 113.84(8) 2_566 .
P1 O10 Na3 90.11(9) . 1_655
P1 O11 Na1 132.98(14) . .
P1 O11 Na3 109.36(12) . 1_655
Na1 O11 Na3 86.64(9) . 1_655
C21 O20 P2 122.89(19) . .
C21 O20 Na3 138.87(18) . .
P2 O20 Na3 96.96(10) . .
P2 O21 Na2 130.14(14) . .
P2 O21 Na1 128.84(13) . 1_455
Na2 O21 Na1 89.93(9) . 1_455
P2 O21 Na3 96.18(11) . .
Na2 O21 Na3 123.11(10) . .
Na1 O21 Na3 80.90(8) 1_455 .
C401 O31 Na1 124.9(3) . .
C401 O31 H68 118.0(4) . .
Na1 O31 H68 117.1(2) . .
C402 O32 Na1 122.8(3) . .

loop_
_geom_bond_atom_site_label_1
_geom_bond_atom_site_label_2
_geom_bond_distance
_geom_bond_site_symmetry_2
P1 O13 1.501(2) .
P1 O11 1.503(2) .
P1 O12 1.522(2) .
P1 O10 1.649(2) .
P1 Na3 3.2777(16) 1_655
P2 O21 1.501(2) .
P2 O22 1.515(2) .
P2 O23 1.524(3) .
P2 O20 1.661(2) .
P2 Na3 3.2653(16) .
Na1 O31 2.337(3) .
Na1 O21 2.384(3) 1_655
Na1 O11 2.407(3) .
Na1 O33 2.483(3) .
Na1 O32 2.500(3) .
Na1 O34 2.526(3) .
Na1 Na2 3.326(2) 1_655
Na1 Na3 3.3373(18) 1_655
Na2 O35 2.296(3) .
Na2 O37 2.320(3) .
Na2 O21 2.322(3) .
Na2 O36 2.348(3) .
Na2 O33 2.373(3) 1_455
Na2 Na1 3.326(2) 1_455
Na3 O4 2.325(3) 2_566
Na3 O11 2.457(3) 1_455
Na3 O34 2.463(3) 1_455
Na3 O38 2.516(3) .
Na3 O20 2.617(3) .
Na3 O21 2.743(3) .
Na3 O10 2.829(3) 1_455
Na3 P1 3.2779(16) 1_455
Na3 Na1 3.3374(18) 1_455
O1 C17 1.222(4) .
O2 C18 1.224(4) .
O3 C27 1.232(4) .
O4 C28 1.223(4) .
O4 Na3 2.325(3) 2_566
O10 C11 1.384(4) .
O10 Na3 2.829(3) 1_655
O11 Na3 2.457(3) 1_655
O20 C21 1.393(4) .
O21 Na1 2.384(3) 1_455
O31 C401 1.390(6) .
O31 H68 0.942(4) .
O32 C402 1.403(6) .
O32 H69 0.955(3) .
O33 C403 1.425(5) .
O33 Na2 2.373(3) 1_655
O33 H70 0.951(3) .
O34 C404 1.409(5) .
O34 Na3 2.463(3) 1_655
O34 H71 0.948(3) .
O35 C405 1.374(5) .
O35 H72 0.948(3) .
O36 C406 1.395(6) .
O36 H73 0.947(3) .
O37 H74 0.944(2) .
O37 H75 0.845(2) .
O38 C408 1.427(5) .
O38 H76 0.950(3) .
N1 C17 1.367(4) .
N1 C12 1.413(4) .
N1 H1 0.8800 .
N2 C18 1.374(4) .
N2 C16 1.413(4) .
N2 H2 0.8800 .
N3 C27 1.354(5) .
N3 C22 1.411(4) .
N3 H3 0.8800 .
N4 C28 1.367(4) .
N4 C26 1.407(4) .
N4 H4 0.8800 .
N5 C303 1.497(4) .
N5 C305 1.509(5) .
N5 C301 1.520(5) .
N5 H31 0.9300 .
C11 C16 1.393(4) .
C11 C12 1.402(5) .
C12 C13 1.396(5) .
C13 C14 1.392(5) .
C13 H5 0.9500 .
C14 C15 1.382(5) .
C14 H6 0.9500 .
C15 C16 1.399(5) .
C15 H7 0.9500 .
C17 C101 1.507(5) .
C18 C111 1.494(5) .
C21 C26 1.398(5) .
C21 C22 1.399(5) .
C22 C23 1.398(5) .
C23 C24 1.394(5) .
C23 H18 0.9500 .
C24 C25 1.380(5) .
C24 H19 0.9500 .
C25 C26 1.405(5) .
C25 H20 0.9500 .
C27 C201 1.498(5) .
C28 C211 1.502(5) .
C101 C102 1.377(6) .
C101 C106 1.378(5) .
C102 C103 1.399(6) .
C102 H8 0.9500 .
C103 C104 1.353(7) .
C103 H9 0.9500 .
C104 C105 1.348(7) .
C104 H10 0.9500 .
C105 C106 1.399(6) .
C105 H11 0.9500 .
C106 H12 0.9500 .
C111 C112 1.381(5) .
C111 C116 1.400(5) .
C112 C113 1.382(6) .
C112 H13 0.9500 .
C113 C114 1.392(6) .
C113 H14 0.9500 .
C114 C115 1.369(7) .
C114 H15 0.9500 .
C115 C116 1.385(6) .
C115 H16 0.9500 .
C116 H17 0.9500 .
C201 C206 1.373(6) .
C201 C202 1.394(6) .
C202 C203 1.377(7) .
C202 H21 0.9500 .
C203 C204 1.386(9) .
C203 H22 0.9500 .
C204 C205 1.366(9) .
C204 H23 0.9500 .
C205 C206 1.390(6) .
C205 H24 0.9500 .
C206 H25 0.9500 .
C211 C212 1.389(5) .
C211 C216 1.399(5) .
C212 C213 1.378(6) .
C212 H26 0.9500 .
C213 C214 1.393(6) .
C213 H27 0.9500 .
C214 C215 1.373(6) .
C214 H28 0.9500 .
C215 C216 1.390(6) .
C215 H29 0.9500 .
C216 H30 0.9500 .
C301 C302 1.496(6) .
C301 H32 0.9900 .
C301 H33 0.9900 .
C302 H34 0.9800 .
C302 H35 0.9800 .
C302 H36 0.9800 .
C303 C304 1.524(6) .
C303 H37 0.9900 .
C303 H38 0.9900 .
C304 H39 0.9800 .
C304 H40 0.9800 .
C304 H41 0.9800 .
C305 C306 1.523(6) .
C305 H42 0.9900 .
C305 H43 0.9900 .
C306 H44 0.9800 .
C306 H45 0.9800 .
C306 H46 0.9800 .
C401 H47 0.9800 .
C401 H48 0.9800 .
C401 H49 0.9800 .
C402 H50 0.9800 .
C402 H51 0.9800 .
C402 H52 0.9800 .
C403 H53 0.9800 .
C403 H54 0.9800 .
C403 H55 0.9800 .
C404 H56 0.9800 .
C404 H57 0.9800 .
C404 H58 0.9800 .
C405 H59 0.9800 .
C405 H60 0.9800 .
C405 H61 0.9800 .
C406 H62 0.9800 .
C406 H63 0.9800 .
C406 H64 0.9800 .
C408 H65 0.9800 .
C408 H66 0.9800 .
C408 H67 0.9800 .

loop_
_geom_hbond_atom_site_label_D
_geom_hbond_atom_site_label_H
_geom_hbond_atom_site_label_A
_geom_hbond_distance_DH
_geom_hbond_distance_HA
_geom_hbond_distance_DA
_geom_hbond_angle_DHA
_geom_hbond_publ_flag
N1 H1 O12 0.880 2.093 2.888(3) 149.893 no
N2 H2 O13 0.880 2.132 2.915(3) 147.981 no
N3 H3 O22 0.880 3.188 3.461(4) 100.721 no
N4 H4 O23 0.880 2.033 2.876(3) 160.232 no

loop_
_geom_torsion_atom_site_label_1
_geom_torsion_atom_site_label_2
_geom_torsion_atom_site_label_3
_geom_torsion_atom_site_label_4
_geom_torsion
C16 C11 C12 N1 -173.1(3)
C17 N1 C12 C13 38.7(5)
C17 N1 C12 C11 142.3(3)
C18 N2 C16 C11 -145.1(3)
C18 N2 C16 C15 -37.2(5)
C27 N3 C22 C23 -10.4(5)
C27 N3 C22 C21 172.8(3)
C28 N4 C26 C21 151.4(3)
C28 N4 C26 C25 -30.2(5)
